data_2104621
loop_
_publ_author_name
'Freney, Evelyn J.'
'Garvie, Laurence A. J.'
'Groy, Thomas L.'
'Buseck, Peter R.'

_publ_section_title
;
 Growth and single-crystal refinement of phase-III potassium nitrate,
 KNO~3~
;
_journal_coeditor_code BP5023
_journal_issue 6
_journal_name_full 'Acta Crystallographica Section B'
_journal_page_first 659
_journal_page_last 663
_journal_paper_doi 10.1107/S0108768109041019
_journal_volume 65
_journal_year 2009
_chemical_formula_moiety 'K N O3'
_chemical_formula_sum 'K N O3'
_chemical_formula_weight 101.11
_chemical_name_systematic
;
 ?
;
_space_group_IT_number 160
_symmetry_cell_setting hexagonal
_symmetry_space_group_name_Hall 'R 3 -2"'
_symmetry_space_group_name_H-M 'R 3 m :H'
_atom_sites_solution_primary direct
_atom_sites_solution_secondary difmap
_audit_creation_method SHELXL-97
_cell_angle_alpha 90.00
_cell_angle_beta 90.00
_cell_angle_gamma 120.00
_cell_formula_units_Z 3
_cell_length_a 5.4698(8)
_cell_length_b 5.4698(8)
_cell_length_c 8.992(3)
_cell_measurement_reflns_used 715
_cell_measurement_temperature 298(2)
_cell_measurement_theta_max 27.383
_cell_measurement_theta_min 4.864
_cell_volume 232.99(9)
_computing_cell_refinement 'SAINT V6.45A'
_computing_data_collection 'SMART V5.632'
_computing_data_reduction 'SAINT V6.45A'
_computing_molecular_graphics 'SHELXTL Version 6.14 (Sheldrick, 2003b)'
_computing_publication_material 'SHELXTL Version 6.14 (Sheldrick, 2003b)'
_computing_structure_refinement 'SHELXL-97 (Sheldrick, 1997)'
_computing_structure_solution 'SHELXS-97 (Sheldrick, 1990)'
_diffrn_ambient_temperature 298(2)
_diffrn_measured_fraction_theta_full 1.000
_diffrn_measured_fraction_theta_max 1.000
_diffrn_measurement_device_type 'Bruker SMART APEX'
_diffrn_measurement_method '\w scan'
_diffrn_radiation_monochromator graphite
_diffrn_radiation_source 'fine-focus sealed tube'
_diffrn_radiation_type MoK\a
_diffrn_radiation_wavelength 0.71073
_diffrn_reflns_av_R_equivalents 0.0242
_diffrn_reflns_av_sigmaI/netI 0.0212
_diffrn_reflns_limit_h_max 7
_diffrn_reflns_limit_h_min -7
_diffrn_reflns_limit_k_max 7
_diffrn_reflns_limit_k_min -7
_diffrn_reflns_limit_l_max 11
_diffrn_reflns_limit_l_min -11
_diffrn_reflns_number 764
_diffrn_reflns_theta_full 27.38
_diffrn_reflns_theta_max 27.38
_diffrn_reflns_theta_min 4.86
_diffrn_standards_decay_% 0.00
_exptl_absorpt_coefficient_mu 1.503
_exptl_absorpt_correction_T_max 0.9663
_exptl_absorpt_correction_T_min 0.8582
_exptl_absorpt_correction_type multi-scan
_exptl_absorpt_process_details 'SADABS Version 2.10 (Sheldrick, 2003a)'
_exptl_crystal_colour Colorless
_exptl_crystal_density_diffrn 2.162
_exptl_crystal_density_method 'not measured'
_exptl_crystal_description Plate
_exptl_crystal_F_000 150
_exptl_crystal_size_max 0.11
_exptl_crystal_size_mid 0.08
_exptl_crystal_size_min 0.02
_refine_diff_density_max 0.128
_refine_diff_density_min -0.159
_refine_ls_abs_structure_details 'Flack H D (1983), Acta Cryst. A39, 876-881'
_refine_ls_abs_structure_Flack -0.03(8)
_refine_ls_extinction_coef 0.157(16)
_refine_ls_extinction_expression Fc^*^=kFc[1+0.001xFc^2^\l^3^/sin(2\q)]^-1/4^
_refine_ls_extinction_method SHELXL
_refine_ls_goodness_of_fit_ref 1.226
_refine_ls_matrix_type full
_refine_ls_number_parameters 13
_refine_ls_number_reflns 157
_refine_ls_number_restraints 0
_refine_ls_restrained_S_all 1.226
_refine_ls_R_factor_all 0.0224
_refine_ls_R_factor_gt 0.0224
_refine_ls_shift/su_max 0.000
_refine_ls_shift/su_mean 0.000
_refine_ls_structure_factor_coef Fsqd
_refine_ls_weighting_details 'calc w=1/[\s^2^(Fo^2^)+(0.0348P)^2^+0.0102P] where P=(Fo^2^+2Fc^2^)/3'
_refine_ls_weighting_scheme calc
_refine_ls_wR_factor_gt 0.0544
_refine_ls_wR_factor_ref 0.0544
_reflns_number_gt 157
_reflns_number_total 157
_reflns_threshold_expression >2sigma(I)
_cod_data_source_file bp5023.cif
_cod_data_source_block rt
_cod_depositor_comments
;
The following automatic conversions were performed:
'_symmetry_cell_setting' value 'Hexagonal' changed to 'hexagonal'
according to '/home/saulius/struct/CIF-dictionaries/cif_core.dic'
dictionary named 'cif_core.dic' version 2.4.1 from 2010-06-29.

Automatic conversion script
Id: cif_fix_enum 1527 2010-12-29 10:47:43Z saulius 

The following automatic conversions were performed:

'_symmetry_cell_setting' value 'Hexagonal' changed to 'hexagonal'
according to /home/saulius/struct/CIF-dictionaries/cif_core.dic
dictionary named 'cif_core.dic' version 2.4.1 from 2010-06-29.

Automatic conversion script
Id: cif_fix_values 1715 2011-07-08 13:25:40Z adriana 
;
_cod_original_cell_volume 232.99(8)
_cod_original_sg_symbol_H-M R3m
_cod_database_code 2104621

loop_
_symmetry_equiv_pos_as_xyz
'x, y, z'
'-y, x-y, z'
'-x+y, -x, z'
'-y, -x, z'
'-x+y, y, z'
'x, x-y, z'
'x+2/3, y+1/3, z+1/3'
'-y+2/3, x-y+1/3, z+1/3'
'-x+y+2/3, -x+1/3, z+1/3'
'-y+2/3, -x+1/3, z+1/3'
'-x+y+2/3, y+1/3, z+1/3'
'x+2/3, x-y+1/3, z+1/3'
'x+1/3, y+2/3, z+2/3'
'-y+1/3, x-y+2/3, z+2/3'
'-x+y+1/3, -x+2/3, z+2/3'
'-y+1/3, -x+2/3, z+2/3'
'-x+y+1/3, y+2/3, z+2/3'
'x+1/3, x-y+2/3, z+2/3'

loop_
_atom_site_type_symbol
_atom_site_label
_atom_site_fract_x
_atom_site_fract_y
_atom_site_fract_z
_atom_site_U_iso_or_equiv
_atom_site_adp_type
_atom_site_calc_flag
_atom_site_refinement_flags
_atom_site_occupancy
_atom_site_disorder_assembly
_atom_site_disorder_group
K K1 0.0000 0.0000 0.5000 0.0357(4) Uani d S 1 . .
N N1 0.6667 0.3333 0.3950(4) 0.0312(8) Uani d S 1 . .
O O1 0.5352(2) 0.0705(4) 0.3961(2) 0.0467(6) Uani d S 1 . .

loop_
_atom_site_aniso_label
_atom_site_aniso_U_11
_atom_site_aniso_U_22
_atom_site_aniso_U_33
_atom_site_aniso_U_12
_atom_site_aniso_U_13
_atom_site_aniso_U_23
K1 0.0298(4) 0.0298(4) 0.0475(5) 0.01488(19) 0.000 0.000
N1 0.0296(12) 0.0296(12) 0.0345(13) 0.0148(6) 0.000 0.000
O1 0.0403(10) 0.0267(9) 0.0685(13) 0.0133(5) 0.0002(4) 0.0003(8)

loop_
_atom_type_symbol
_atom_type_description
_atom_type_scat_dispersion_real
_atom_type_scat_dispersion_imag
_atom_type_scat_source
N N 0.0061 0.0033 'International Tables Vol C Tables 4.2.6.8 and 6.1.1.4'
O O 0.0106 0.0060 'International Tables Vol C Tables 4.2.6.8 and 6.1.1.4'
K K 0.2009 0.2494 'International Tables Vol C Tables 4.2.6.8 and 6.1.1.4'

loop_
_geom_angle_atom_site_label_1
_geom_angle_atom_site_label_2
_geom_angle_atom_site_label_3
_geom_angle_site_symmetry_1
_geom_angle_site_symmetry_3
_geom_angle
_geom_angle_publ_flag
O1 K1 O1 9 7_455 72.14(7) ?
O1 K1 O1 9 1_455 145.89(7) ?
O1 K1 O1 7_455 1_455 99.06(4) ?
O1 K1 O1 8_445 1_455 73.80(2) ?
O1 K1 O1 1_455 2 43.52(8) ?
O1 K1 O1 1_455 . 140.13(8) ?
O1 K1 O1 2 . 110.20(4) ?
O1 K1 O1 1_455 3 69.42(8) ?
O1 K1 O1 2 3 110.21(4) ?
O1 K1 O1 9 2_545 73.798(19) ?
O1 K1 N1 9 1_445 83.37(5) ?
O1 K1 N1 7_455 1_445 149.48(8) ?
O1 K1 N1 1_455 1_445 91.03(4) ?
O1 K1 N1 2 1_445 129.28(6) ?
O1 K1 N1 3 1_445 22.03(4) ?
O1 K1 N1 2_545 1_445 22.04(4) ?
O1 K1 N1 7_455 1_455 83.36(5) ?
N1 K1 N1 1_445 1_455 112.14(5) ?
O1 K1 K1 9 13_444 138.713(16) ?
O1 K1 K1 7_455 13_444 138.712(15) ?
O1 K1 K1 8_445 13_444 90.67(5) ?
O1 K1 K1 1_455 13_444 39.65(4) ?
O1 K1 K1 2 13_444 72.29(4) ?
O1 K1 K1 . 13_444 114.27(4) ?
N1 K1 K1 1_445 13_444 56.99(4) ?
N1 K1 K1 1_455 13_444 57.00(4) ?
O1 N1 O1 3_665 . 119.993(6) ?
O1 N1 O1 3_665 2_655 119.994(6) ?
O1 N1 O1 . 2_655 119.992(6) ?
O1 N1 K1 3_665 1_655 162.9(2) ?
O1 N1 K1 . 1_655 61.22(5) ?
K1 N1 K1 1_655 1_665 112.14(5) ?
N1 O1 K1 . 13_544 132.4(2) ?
N1 O1 K1 . . 96.74(7) ?
K1 O1 K1 13_544 . 99.06(4) ?
K1 O1 K1 . 1_655 140.13(8) ?

loop_
_geom_bond_atom_site_label_1
_geom_bond_atom_site_label_2
_geom_bond_site_symmetry_2
_geom_bond_distance
_geom_bond_publ_flag
K1 O1 9 2.813(2) ?
K1 O1 7_455 2.814(2) ?
K1 O1 1_455 2.9092(9) ?
K1 N1 1_445 3.2962(11) ?
K1 K1 13_444 4.3540(7) ?
N1 O1 3_665 1.245(2) ?
O1 K1 1_655 2.9092(8) ?
